data_7031575
loop_
_publ_author_name
'Naidu, K. S.'
'Patil, Yogesh P.'
'Nethaji, Munirathinam'
'Jagirdar, Balaji R.'

_publ_section_title
;
 Synthesis, characterization and reactivity studies of electrophilic
 ruthenium(ii) complexes: a study of H2 activation and labilization.
;
_journal_issue 35
_journal_name_full 'Dalton transactions (Cambridge, England : 2003)'
_journal_page_first 13410
_journal_page_last 13423
_journal_paper_doi 10.1039/c4dt00295d
_journal_volume 43
_journal_year 2014
_chemical_formula_moiety 'C41 H28 Cl F23 N2 O8.50 P3 Ru S'
_chemical_formula_sum 'C41 H28 Cl F23 N2 O8.5 P3 Ru S'
_chemical_formula_weight 1383.14
_chemical_name_systematic
;
 ?
;
_space_group_IT_number 2
_symmetry_cell_setting triclinic
_symmetry_space_group_name_Hall '-P 1'
_symmetry_space_group_name_H-M 'P -1'
_atom_sites_solution_hydrogens geom
_atom_sites_solution_primary direct
_atom_sites_solution_secondary difmap
_audit_creation_method SHELXL-97
_cell_angle_alpha 113.439(3)
_cell_angle_beta 93.612(2)
_cell_angle_gamma 112.231(3)
_cell_formula_units_Z 4
_cell_length_a 16.1027(5)
_cell_length_b 18.6460(5)
_cell_length_c 21.5432(6)
_cell_measurement_reflns_used 476
_cell_measurement_temperature 110(2)
_cell_measurement_theta_max 25
_cell_measurement_theta_min 2.3
_cell_volume 5317.1(3)
_computing_cell_refinement 'bruker smart apex ccd'
_computing_data_collection 'bruker smart apex ccd'
_computing_data_reduction 'bruker saint'
_computing_molecular_graphics ortep-iii
_computing_publication_material WinGXv1.80.05
_computing_structure_refinement 'SHELXL-97 (Sheldrick, 2008)'
_computing_structure_solution shelxs-97
_diffrn_ambient_temperature 110(2)
_diffrn_measured_fraction_theta_full 0.999
_diffrn_measured_fraction_theta_max 0.999
_diffrn_measurement_device_type 'bruker smart apex ccd'
_diffrn_measurement_method omega
_diffrn_radiation_monochromator graphite
_diffrn_radiation_source 'fine-focus sealed tube'
_diffrn_radiation_type MoK\a
_diffrn_radiation_wavelength 0.71073
_diffrn_reflns_av_R_equivalents 0.0531
_diffrn_reflns_av_sigmaI/netI 0.0523
_diffrn_reflns_limit_h_max 19
_diffrn_reflns_limit_h_min -19
_diffrn_reflns_limit_k_max 22
_diffrn_reflns_limit_k_min -22
_diffrn_reflns_limit_l_max 25
_diffrn_reflns_limit_l_min -25
_diffrn_reflns_number 65531
_diffrn_reflns_theta_full 25.00
_diffrn_reflns_theta_max 25.00
_diffrn_reflns_theta_min 2.32
_exptl_absorpt_coefficient_mu 0.607
_exptl_absorpt_correction_T_max 0.8934
_exptl_absorpt_correction_T_min 0.8156
_exptl_absorpt_correction_type multi-scan
_exptl_absorpt_process_details sadabs
_exptl_crystal_colour yellow
_exptl_crystal_density_diffrn 1.728
_exptl_crystal_density_method 'not measured'
_exptl_crystal_description block
_exptl_crystal_F_000 2740
_exptl_crystal_size_max 0.35
_exptl_crystal_size_mid 0.25
_exptl_crystal_size_min 0.19
_platon_squeeze_details
;PLATON SQUEEZE was used to remove the disordered solvents 
(As per the reviewer comment we carefully looked at the data
 to assign the solvents but unfortunately electron density 
associated with disordered solvent in the voids which could not
 be modeled appropriately which we have removed using SQUEEZE.
 
The electron count of 133 electrons per unit cell could correspond
to the possible combinations of solvents, likely to be MeOH and 
water and n-hexane. This could not be assigned unambiguously; 
hence one  methanol and 1.5 water molecules  were 
accounted  for each formula unit and the molecular formula 
was corrected accordingly in the ins file and
 completed the refinement)
;
_refine_diff_density_max 0.835
_refine_diff_density_min -0.758
_refine_diff_density_rms 0.083
_refine_ls_extinction_method none
_refine_ls_goodness_of_fit_ref 1.060
_refine_ls_hydrogen_treatment constr
_refine_ls_matrix_type full
_refine_ls_number_parameters 1387
_refine_ls_number_reflns 18696
_refine_ls_number_restraints 0
_refine_ls_restrained_S_all 1.060
_refine_ls_R_factor_all 0.0503
_refine_ls_R_factor_gt 0.0394
_refine_ls_shift/su_max 0.003
_refine_ls_shift/su_mean 0.000
_refine_ls_structure_factor_coef Fsqd
_refine_ls_weighting_details 'calc w=1/[\s^2^(Fo^2^)+(0.0488P)^2^+1.9863P] where P=(Fo^2^+2Fc^2^)/3'
_refine_ls_weighting_scheme calc
_refine_ls_wR_factor_gt 0.0988
_refine_ls_wR_factor_ref 0.1060
_reflns_number_gt 15185
_reflns_number_total 18696
_reflns_threshold_expression >2\s(I)
_cod_data_source_file c4dt00295d2.cif
_cod_data_source_block 5
_cod_depositor_comments
;
The following automatic conversions were performed:

'_symmetry_cell_setting' value 'Triclinic' changed to 'triclinic'
according to
/usr/data/users/saulius/crontab/automatic-downloads/rss-feeds/RSC/lib/dictionaries/cif_core.dic
dictionary named 'cif_core.dic' version 2.4.2 from 2011-04-26.

Automatic conversion script
Id: cif_fix_values 2281 2013-09-26 08:29:07Z andrius 

 Adding full bibliography for 7031571--7031581.cif.
;
_cod_original_formula_sum 'C41 H28 Cl F23 N2 O8.50 P3 Ru S'
_cod_database_code 7031575

loop_
_symmetry_equiv_pos_as_xyz
'x, y, z'
'-x, -y, -z'

loop_
_atom_site_label
_atom_site_type_symbol
_atom_site_fract_x
_atom_site_fract_y
_atom_site_fract_z
_atom_site_U_iso_or_equiv
_atom_site_adp_type
_atom_site_occupancy
_atom_site_symmetry_multiplicity
_atom_site_calc_flag
_atom_site_refinement_flags
C1 C 0.31312(18) 0.15483(17) -0.17370(13) 0.0183(6) Uani 1 1 d .
H1 H 0.3085 0.2068 -0.1604 0.022 Uiso 1 1 calc R
C2 C 0.2675(2) 0.08823(18) -0.24069(14) 0.0239(7) Uani 1 1 d .
H2 H 0.2328 0.0955 -0.2719 0.029 Uiso 1 1 calc R
C3 C 0.2739(2) 0.01105(19) -0.26053(15) 0.0285(8) Uani 1 1 d .
H3 H 0.2419 -0.0352 -0.3047 0.034 Uiso 1 1 calc R
C4 C 0.3286(2) 0.00311(18) -0.21394(14) 0.0236(7) Uani 1 1 d .
H4 H 0.3347 -0.0482 -0.2267 0.028 Uiso 1 1 calc R
C5 C 0.37467(19) 0.07295(17) -0.14751(14) 0.0186(6) Uani 1 1 d .
C6 C 0.44135(18) 0.07508(16) -0.09649(13) 0.0162(6) Uani 1 1 d .
C7 C 0.47746(19) 0.01470(17) -0.11366(14) 0.0199(7) Uani 1 1 d .
H7 H 0.4541 -0.0335 -0.1575 0.024 Uiso 1 1 calc R
C8 C 0.5480(2) 0.02688(19) -0.06525(15) 0.0261(7) Uani 1 1 d .
H8 H 0.5721 -0.0135 -0.0759 0.031 Uiso 1 1 calc R
C9 C 0.58315(19) 0.10017(17) -0.00023(14) 0.0215(7) Uani 1 1 d .
H9 H 0.6319 0.1105 0.0327 0.026 Uiso 1 1 calc R
C10 C 0.54342(18) 0.15689(17) 0.01376(13) 0.0170(6) Uani 1 1 d .
H10 H 0.5663 0.2054 0.0574 0.020 Uiso 1 1 calc R
C11 C 0.18873(18) 0.18217(16) -0.04986(13) 0.0164(6) Uani 1 1 d .
C12 C 0.14708(19) 0.10801(17) -0.11356(14) 0.0192(6) Uani 1 1 d .
C13 C 0.08408(19) 0.09816(18) -0.16624(14) 0.0217(7) Uani 1 1 d .
C14 C 0.0590(2) 0.16397(19) -0.15479(15) 0.0262(7) Uani 1 1 d .
C15 C 0.09646(19) 0.23771(18) -0.09185(15) 0.0238(7) Uani 1 1 d .
C16 C 0.16032(18) 0.24631(17) -0.04044(14) 0.0185(6) Uani 1 1 d .
C17 C 0.21442(18) 0.09137(16) 0.02022(13) 0.0152(6) Uani 1 1 d .
C18 C 0.13758(18) 0.08510(17) 0.04777(13) 0.0180(6) Uani 1 1 d .
C19 C 0.09077(19) 0.01799(18) 0.06398(14) 0.0216(7) Uani 1 1 d .
C20 C 0.1191(2) -0.04604(17) 0.05043(14) 0.0228(7) Uani 1 1 d .
C21 C 0.19251(19) -0.04442(17) 0.02107(14) 0.0197(6) Uani 1 1 d .
C22 C 0.23849(17) 0.02353(17) 0.00564(13) 0.0168(6) Uani 1 1 d .
C23 C 0.50261(18) 0.31068(17) 0.16931(13) 0.0176(6) Uani 1 1 d .
C24 C 0.54343(19) 0.37445(17) 0.23903(14) 0.0196(7) Uani 1 1 d .
C25 C 0.55255(19) 0.35524(18) 0.29364(13) 0.0209(7) Uani 1 1 d .
C26 C 0.51878(19) 0.26990(18) 0.28179(14) 0.0213(6) Uani 1 1 d .
C27 C 0.47697(18) 0.20494(17) 0.21437(14) 0.0185(6) Uani 1 1 d .
C28 C 0.46831(18) 0.22592(17) 0.16063(13) 0.0169(6) Uani 1 1 d .
C29 C 0.57881(19) 0.44386(17) 0.12766(13) 0.0188(6) Uani 1 1 d .
C30 C 0.57655(19) 0.52377(17) 0.15194(13) 0.0199(7) Uani 1 1 d .
C31 C 0.6554(2) 0.60141(17) 0.17583(14) 0.0233(7) Uani 1 1 d .
C32 C 0.7400(2) 0.60045(18) 0.17432(15) 0.0276(8) Uani 1 1 d .
C33 C 0.7466(2) 0.52302(19) 0.15038(16) 0.0288(8) Uani 1 1 d .
C34 C 0.66632(19) 0.44613(17) 0.12743(14) 0.0218(7) Uani 1 1 d .
C35 C 0.29720(18) 0.27182(17) 0.09945(13) 0.0176(6) Uani 1 1 d .
H35A H 0.2412 0.2800 0.1020 0.021 Uiso 1 1 calc R
H35B H 0.3058 0.2502 0.1323 0.021 Uiso 1 1 calc R
C36 C 0.37976(17) 0.35975(17) 0.12094(13) 0.0170(6) Uani 1 1 d .
H36A H 0.3943 0.3964 0.1709 0.020 Uiso 1 1 calc R
H36B H 0.3658 0.3894 0.0966 0.020 Uiso 1 1 calc R
C37 C 0.5657(2) 0.3057(2) -0.18225(15) 0.0331(8) Uani 1 1 d .
H37A H 0.5256 0.2948 -0.2232 0.050 Uiso 1 1 calc R
H37B H 0.5961 0.2685 -0.1954 0.050 Uiso 1 1 calc R
H37C H 0.6112 0.3655 -0.1599 0.050 Uiso 1 1 calc R
C38 C 0.7080(2) 0.2761(2) -0.08213(17) 0.0321(8) Uani 1 1 d .
H38A H 0.7286 0.2322 -0.0883 0.048 Uiso 1 1 calc R
H38B H 0.7486 0.3292 -0.0416 0.048 Uiso 1 1 calc R
H38C H 0.7087 0.2860 -0.1226 0.048 Uiso 1 1 calc R
C39 C 0.6197(2) 0.47031(17) -0.01779(15) 0.0240(7) Uani 1 1 d .
H39A H 0.6757 0.5227 0.0091 0.036 Uiso 1 1 calc R
H39B H 0.5700 0.4740 0.0037 0.036 Uiso 1 1 calc R
H39C H 0.6047 0.4632 -0.0644 0.036 Uiso 1 1 calc R
C40 C 0.7505(2) 0.2346(2) 0.19516(19) 0.0457(10) Uani 1 1 d .
C41 C 0.43927(19) 0.63989(18) 0.40685(14) 0.0215(7) Uani 1 1 d .
C42 C 0.5016(2) 0.6517(2) 0.36574(15) 0.0293(8) Uani 1 1 d .
C43 C 0.5899(2) 0.7201(2) 0.39267(17) 0.0383(9) Uani 1 1 d .
C44 C 0.6181(2) 0.7792(2) 0.46207(18) 0.0394(9) Uani 1 1 d .
C45 C 0.5594(2) 0.7702(2) 0.50525(16) 0.0330(8) Uani 1 1 d .
C46 C 0.4721(2) 0.70085(19) 0.47716(15) 0.0261(7) Uani 1 1 d .
C47 C 0.32690(19) 0.50827(17) 0.43649(13) 0.0199(7) Uani 1 1 d .
C48 C 0.38507(19) 0.46828(18) 0.43161(14) 0.0224(7) Uani 1 1 d .
C49 C 0.3840(2) 0.42059(19) 0.46715(15) 0.0264(7) Uani 1 1 d .
C50 C 0.3258(2) 0.41444(18) 0.51063(15) 0.0256(7) Uani 1 1 d .
C51 C 0.2696(2) 0.45628(18) 0.51922(14) 0.0232(7) Uani 1 1 d .
C52 C 0.27153(18) 0.50318(18) 0.48267(14) 0.0200(7) Uani 1 1 d .
C53 C 0.09898(19) 0.46575(17) 0.16518(14) 0.0193(6) Uani 1 1 d .
C54 C 0.0039(2) 0.43721(18) 0.14933(14) 0.0230(7) Uani 1 1 d .
C55 C -0.04795(19) 0.41496(19) 0.08543(15) 0.0258(7) Uani 1 1 d .
C56 C -0.0019(2) 0.42682(19) 0.03567(14) 0.0267(7) Uani 1 1 d .
C57 C 0.0931(2) 0.46119(18) 0.05059(14) 0.0257(7) Uani 1 1 d .
C58 C 0.14234(19) 0.47912(18) 0.11386(14) 0.0216(7) Uani 1 1 d .
C59 C 0.08442(18) 0.36901(17) 0.24150(14) 0.0192(6) Uani 1 1 d .
C60 C 0.07486(18) 0.35686(17) 0.30053(13) 0.0181(6) Uani 1 1 d .
C61 C 0.02111(19) 0.27820(18) 0.29886(14) 0.0223(7) Uani 1 1 d .
C62 C -0.02682(19) 0.20522(17) 0.23529(15) 0.0219(7) Uani 1 1 d .
C63 C -0.01657(19) 0.21335(18) 0.17498(14) 0.0231(7) Uani 1 1 d .
C64 C 0.03937(19) 0.29306(18) 0.17854(14) 0.0217(7) Uani 1 1 d .
C65 C 0.30709(19) 0.46222(18) 0.29437(14) 0.0226(7) Uani 1 1 d .
H65A H 0.3681 0.4655 0.2909 0.027 Uiso 1 1 calc R
H65B H 0.2707 0.4084 0.2962 0.027 Uiso 1 1 calc R
C66 C 0.26100(18) 0.46047(19) 0.22955(13) 0.0213(7) Uani 1 1 d .
H66A H 0.2431 0.4048 0.1892 0.026 Uiso 1 1 calc R
H66B H 0.3033 0.5061 0.2203 0.026 Uiso 1 1 calc R
C67 C 0.3546(2) 0.79121(18) 0.46049(15) 0.0268(7) Uani 1 1 d .
H67 H 0.3847 0.7932 0.4253 0.032 Uiso 1 1 calc R
C68 C 0.3956(2) 0.8584(2) 0.52723(16) 0.0356(9) Uani 1 1 d .
H68 H 0.4525 0.9049 0.5369 0.043 Uiso 1 1 calc R
C69 C 0.3511(2) 0.8558(2) 0.57983(17) 0.0389(10) Uani 1 1 d .
H69 H 0.3783 0.8997 0.6256 0.047 Uiso 1 1 calc R
C70 C 0.2662(2) 0.7875(2) 0.56332(16) 0.0321(8) Uani 1 1 d .
H70 H 0.2348 0.7853 0.5978 0.039 Uiso 1 1 calc R
C71 C 0.22707(19) 0.72157(18) 0.49500(14) 0.0221(7) Uani 1 1 d .
C72 C 0.13517(19) 0.64724(18) 0.47212(13) 0.0200(6) Uani 1 1 d .
C73 C 0.0730(2) 0.64318(19) 0.51384(14) 0.0239(7) Uani 1 1 d .
H73 H 0.0909 0.6858 0.5600 0.029 Uiso 1 1 calc R
C74 C -0.0150(2) 0.57630(19) 0.48709(15) 0.0268(7) Uani 1 1 d .
H74 H -0.0571 0.5735 0.5148 0.032 Uiso 1 1 calc R
C75 C -0.04058(19) 0.51292(18) 0.41838(14) 0.0231(7) Uani 1 1 d .
H75 H -0.1000 0.4673 0.3990 0.028 Uiso 1 1 calc R
C76 C 0.02428(19) 0.51912(18) 0.37940(14) 0.0212(7) Uani 1 1 d .
H76 H 0.0072 0.4764 0.3334 0.025 Uiso 1 1 calc R
C77 C 0.2182(4) 0.8290(3) 0.3654(3) 0.095(2) Uani 1 1 d .
H77A H 0.2157 0.8814 0.3968 0.142 Uiso 1 1 calc R
H77B H 0.2215 0.8286 0.3209 0.142 Uiso 1 1 calc R
H77C H 0.2721 0.8265 0.3844 0.142 Uiso 1 1 calc R
C78 C -0.0489(3) 0.6414(4) 0.3251(3) 0.0961(16) Uani 1 1 d .
H78A H -0.1102 0.5944 0.3091 0.144 Uiso 1 1 calc R
H78B H -0.0490 0.6833 0.3099 0.144 Uiso 1 1 calc R
H78C H -0.0300 0.6687 0.3752 0.144 Uiso 1 1 calc R
C79 C 0.0755(3) 0.6820(2) 0.19864(17) 0.0441(9) Uani 1 1 d .
H79A H 0.0912 0.6767 0.1553 0.066 Uiso 1 1 calc R
H79B H 0.0874 0.7412 0.2277 0.066 Uiso 1 1 calc R
H79C H 0.0110 0.6444 0.1895 0.066 Uiso 1 1 calc R
C80 C 0.2045(3) 0.1907(3) 0.3126(2) 0.0704(15) Uani 1 1 d .
Cl1 Cl 0.38077(4) 0.34338(4) -0.03368(3) 0.01789(15) Uani 1 1 d .
Cl2 Cl 0.32658(5) 0.66966(5) 0.29520(3) 0.02448(17) Uani 1 1 d .
F1 F 0.17071(11) 0.04240(9) -0.12627(8) 0.0211(4) Uani 1 1 d .
F2 F 0.04780(12) 0.02576(11) -0.22738(8) 0.0334(5) Uani 1 1 d .
F3 F -0.00244(13) 0.15697(12) -0.20495(9) 0.0413(5) Uani 1 1 d .
F4 F 0.06954(12) 0.30159(11) -0.08069(9) 0.0373(5) Uani 1 1 d .
F5 F 0.19379(11) 0.32121(10) 0.02041(8) 0.0254(4) Uani 1 1 d .
F6 F 0.10497(10) 0.14470(10) 0.05937(8) 0.0234(4) Uani 1 1 d .
F7 F 0.01821(11) 0.01602(11) 0.09219(9) 0.0296(4) Uani 1 1 d .
F8 F 0.07302(12) -0.11277(11) 0.06428(10) 0.0371(5) Uani 1 1 d .
F9 F 0.21760(11) -0.10893(10) 0.00531(9) 0.0311(4) Uani 1 1 d .
F10 F 0.30864(10) 0.02092(9) -0.02465(8) 0.0207(4) Uani 1 1 d .
F11 F 0.57301(12) 0.45980(10) 0.25670(8) 0.0293(4) Uani 1 1 d .
F12 F 0.59119(12) 0.41990(11) 0.35920(8) 0.0306(4) Uani 1 1 d .
F13 F 0.52319(12) 0.25087(11) 0.33491(8) 0.0304(4) Uani 1 1 d .
F14 F 0.44168(11) 0.12125(10) 0.20112(8) 0.0242(4) Uani 1 1 d .
F15 F 0.41986(10) 0.15847(9) 0.09698(7) 0.0189(4) Uani 1 1 d .
F16 F 0.49623(11) 0.53008(10) 0.15600(8) 0.0258(4) Uani 1 1 d .
F17 F 0.64990(12) 0.67748(10) 0.20130(8) 0.0300(4) Uani 1 1 d .
F18 F 0.81791(13) 0.67567(11) 0.19669(10) 0.0424(5) Uani 1 1 d .
F19 F 0.82942(12) 0.52251(12) 0.14875(11) 0.0450(6) Uani 1 1 d .
F20 F 0.67477(11) 0.37164(10) 0.10521(9) 0.0268(4) Uani 1 1 d .
F21 F 0.74676(16) 0.15699(16) 0.15728(11) 0.0608(7) Uani 1 1 d .
F22 F 0.82749(18) 0.29118(17) 0.19417(14) 0.0807(8) Uani 1 1 d .
F23 F 0.68033(16) 0.24030(17) 0.16339(12) 0.0708(7) Uani 1 1 d .
F24 F 0.21785(11) 0.54550(10) 0.49402(8) 0.0235(4) Uani 1 1 d .
F25 F 0.21542(12) 0.45290(11) 0.56359(9) 0.0331(4) Uani 1 1 d .
F26 F 0.32384(13) 0.36893(11) 0.54599(9) 0.0380(5) Uani 1 1 d .
F27 F 0.44014(12) 0.38092(11) 0.46007(9) 0.0338(5) Uani 1 1 d .
F28 F 0.44750(11) 0.47637(11) 0.39313(8) 0.0277(4) Uani 1 1 d .
F29 F 0.41562(11) 0.69335(10) 0.51985(8) 0.0281(4) Uani 1 1 d .
F30 F 0.58560(14) 0.82797(12) 0.57269(9) 0.0466(6) Uani 1 1 d .
F31 F 0.70304(15) 0.84600(15) 0.48850(12) 0.0645(7) Uani 1 1 d .
F32 F 0.64763(14) 0.72884(15) 0.35114(11) 0.0580(7) Uani 1 1 d .
F33 F 0.47879(12) 0.59590(12) 0.29707(8) 0.0344(5) Uani 1 1 d .
F34 F 0.23453(11) 0.50894(11) 0.12375(8) 0.0289(4) Uani 1 1 d .
F35 F 0.13822(13) 0.47692(11) 0.00370(8) 0.0344(5) Uani 1 1 d .
F36 F -0.05058(13) 0.40496(11) -0.02726(8) 0.0364(5) Uani 1 1 d .
F37 F -0.14033(12) 0.38041(12) 0.07078(9) 0.0381(5) Uani 1 1 d .
F38 F -0.04305(11) 0.42492(12) 0.19668(9) 0.0329(4) Uani 1 1 d .
F39 F 0.04921(12) 0.29317(11) 0.11671(8) 0.0291(4) Uani 1 1 d .
F40 F -0.06057(12) 0.14300(10) 0.11271(8) 0.0304(4) Uani 1 1 d .
F41 F -0.07927(12) 0.12880(10) 0.23223(9) 0.0318(5) Uani 1 1 d .
F42 F 0.01539(11) 0.27168(10) 0.35854(8) 0.0250(4) Uani 1 1 d .
F43 F 0.12195(10) 0.42313(9) 0.36497(7) 0.0205(4) Uani 1 1 d .
F44 F 0.19142(18) 0.2574(2) 0.36094(13) 0.0957(11) Uani 1 1 d .
F45 F 0.2614(2) 0.1744(2) 0.34713(16) 0.1182(11) Uani 1 1 d .
F46 F 0.1252(2) 0.1225(2) 0.28433(16) 0.1148(13) Uani 1 1 d .
N1 N 0.36394(15) 0.14673(13) -0.12725(11) 0.0159(5) Uani 1 1 d .
N2 N 0.47353(15) 0.14616(13) -0.03196(11) 0.0154(5) Uani 1 1 d .
N3 N 0.27264(16) 0.72287(14) 0.44432(11) 0.0211(6) Uani 1 1 d .
N4 N 0.11145(15) 0.58437(14) 0.40486(11) 0.0179(5) Uani 1 1 d .
O1 O 0.51135(13) 0.28828(13) -0.13438(9) 0.0258(5) Uani 1 1 d .
O2 O 0.63260(13) 0.39621(11) -0.02052(10) 0.0211(5) Uani 1 1 d .
O3 O 0.61453(13) 0.24723(12) -0.07304(11) 0.0257(5) Uani 1 1 d .
O4 O 0.1371(2) 0.75549(17) 0.35670(12) 0.0569(8) Uani 1 1 d .
O5 O 0.01412(16) 0.60821(17) 0.29676(13) 0.0484(6) Uani 1 1 d .
O6 O 0.13138(15) 0.65716(13) 0.23436(10) 0.0305(5) Uani 1 1 d .
O7 O 0.65361(15) 0.18081(13) 0.27006(12) 0.0353(6) Uani 1 1 d .
O8 O 0.82108(16) 0.24600(18) 0.31056(11) 0.0504(7) Uani 1 1 d .
O9 O 0.74329(17) 0.33740(15) 0.31758(15) 0.0604(9) Uani 1 1 d .
O10 O 0.34060(16) 0.29769(15) 0.29096(14) 0.0491(7) Uani 1 1 d .
O11 O 0.18564(16) 0.23790(18) 0.21919(13) 0.0513(7) Uani 1 1 d .
O12 O 0.26600(18) 0.14766(18) 0.20246(13) 0.0583(8) Uani 1 1 d .
P1 P 0.28205(5) 0.18979(4) 0.01025(3) 0.01430(15) Uani 1 1 d .
P2 P 0.47843(5) 0.33675(4) 0.09705(3) 0.01404(15) Uani 1 1 d .
P3 P 0.55302(5) 0.29863(4) -0.06110(4) 0.01690(16) Uani 1 1 d .
P4 P 0.31895(5) 0.55570(5) 0.37654(3) 0.01782(16) Uani 1 1 d .
P5 P 0.15791(5) 0.47779(5) 0.24725(3) 0.01729(16) Uani 1 1 d .
P6 P 0.12200(6) 0.65915(5) 0.30725(4) 0.02507(18) Uani 1 1 d .
Ru1 Ru 0.427273(14) 0.238990(13) -0.021648(10) 0.01271(5) Uani 1 1 d .
Ru2 Ru 0.209534(15) 0.607506(14) 0.347565(11) 0.01677(6) Uani 1 1 d .
S1 S 0.74106(5) 0.25269(5) 0.28433(4) 0.03024(19) Uani 1 1 d .
S2 S 0.25448(5) 0.22323(5) 0.25026(4) 0.03109(19) Uani 1 1 d .

loop_
_atom_site_aniso_label
_atom_site_aniso_U_11
_atom_site_aniso_U_22
_atom_site_aniso_U_33
_atom_site_aniso_U_23
_atom_site_aniso_U_13
_atom_site_aniso_U_12
C1 0.0190(13) 0.0188(12) 0.0197(13) 0.0117(10) 0.0073(10) 0.0075(11)
C2 0.0226(15) 0.0294(15) 0.0190(13) 0.0130(11) 0.0053(11) 0.0088(12)
C3 0.0311(17) 0.0248(15) 0.0199(14) 0.0056(12) 0.0020(12) 0.0085(13)
C4 0.0292(15) 0.0167(13) 0.0212(14) 0.0054(11) 0.0073(12) 0.0099(12)
C5 0.0204(14) 0.0180(12) 0.0188(13) 0.0099(10) 0.0096(11) 0.0077(11)
C6 0.0171(13) 0.0134(12) 0.0150(12) 0.0059(10) 0.0072(10) 0.0037(10)
C7 0.0225(14) 0.0144(12) 0.0218(14) 0.0074(10) 0.0074(11) 0.0077(11)
C8 0.0294(15) 0.0329(15) 0.0265(15) 0.0164(12) 0.0133(12) 0.0199(13)
C9 0.0209(14) 0.0255(13) 0.0240(14) 0.0125(11) 0.0064(11) 0.0145(11)
C10 0.0129(13) 0.0216(13) 0.0145(12) 0.0079(10) 0.0039(10) 0.0060(11)
C11 0.0122(12) 0.0194(13) 0.0184(13) 0.0103(10) 0.0076(10) 0.0056(10)
C12 0.0182(14) 0.0171(12) 0.0221(13) 0.0111(10) 0.0048(11) 0.0055(11)
C13 0.0186(14) 0.0227(14) 0.0170(13) 0.0108(11) 0.0024(11) 0.0010(12)
C14 0.0180(14) 0.0357(15) 0.0314(15) 0.0220(12) 0.0023(12) 0.0115(12)
C15 0.0197(14) 0.0278(14) 0.0339(15) 0.0202(12) 0.0100(12) 0.0131(12)
C16 0.0148(13) 0.0176(13) 0.0213(13) 0.0100(10) 0.0075(10) 0.0039(11)
C17 0.0148(13) 0.0141(12) 0.0133(12) 0.0063(10) 0.0017(10) 0.0032(10)
C18 0.0151(13) 0.0198(13) 0.0150(12) 0.0064(10) 0.0001(10) 0.0060(11)
C19 0.0142(13) 0.0292(14) 0.0207(13) 0.0132(11) 0.0066(11) 0.0066(12)
C20 0.0227(15) 0.0211(13) 0.0236(14) 0.0153(11) 0.0044(11) 0.0035(12)
C21 0.0206(14) 0.0186(13) 0.0219(13) 0.0109(11) 0.0029(11) 0.0092(11)
C22 0.0099(12) 0.0230(13) 0.0140(12) 0.0071(10) 0.0038(10) 0.0051(11)
C23 0.0155(13) 0.0220(13) 0.0179(13) 0.0088(10) 0.0083(10) 0.0104(11)
C24 0.0164(13) 0.0169(13) 0.0202(14) 0.0052(11) 0.0040(11) 0.0056(11)
C25 0.0204(14) 0.0286(14) 0.0094(12) 0.0035(11) 0.0028(10) 0.0124(12)
C26 0.0226(14) 0.0336(14) 0.0193(13) 0.0153(11) 0.0086(11) 0.0196(12)
C27 0.0167(13) 0.0184(13) 0.0213(13) 0.0088(11) 0.0071(11) 0.0084(11)
C28 0.0148(13) 0.0198(13) 0.0111(12) 0.0032(10) 0.0028(10) 0.0068(11)
C29 0.0186(14) 0.0158(12) 0.0172(13) 0.0069(10) 0.0034(11) 0.0038(11)
C30 0.0210(14) 0.0230(13) 0.0143(12) 0.0091(10) 0.0032(11) 0.0080(11)
C31 0.0333(16) 0.0133(13) 0.0180(13) 0.0062(11) 0.0036(12) 0.0065(12)
C32 0.0209(16) 0.0195(14) 0.0280(15) 0.0097(12) 0.0033(12) -0.0035(12)
C33 0.0185(15) 0.0264(15) 0.0371(17) 0.0138(13) 0.0103(12) 0.0058(12)
C34 0.0202(14) 0.0184(13) 0.0228(14) 0.0087(11) 0.0050(11) 0.0053(11)
C35 0.0181(13) 0.0210(13) 0.0130(12) 0.0068(10) 0.0065(10) 0.0087(11)
C36 0.0141(13) 0.0167(12) 0.0144(12) 0.0024(10) 0.0035(10) 0.0063(11)
C37 0.0365(17) 0.0408(17) 0.0260(15) 0.0186(13) 0.0208(13) 0.0156(14)
C38 0.0166(14) 0.0357(16) 0.0462(18) 0.0193(14) 0.0166(13) 0.0116(13)
C39 0.0270(15) 0.0184(13) 0.0283(15) 0.0116(11) 0.0101(12) 0.0101(12)
C40 0.0253(18) 0.056(2) 0.053(2) 0.0369(17) -0.0021(15) 0.0046(16)
C41 0.0189(14) 0.0224(13) 0.0214(14) 0.0100(11) 0.0034(11) 0.0076(11)
C42 0.0209(15) 0.0403(16) 0.0262(15) 0.0171(13) 0.0040(12) 0.0114(13)
C43 0.0217(16) 0.057(2) 0.0440(18) 0.0319(15) 0.0160(14) 0.0147(15)
C44 0.0171(16) 0.0416(18) 0.047(2) 0.0230(16) 0.0005(14) -0.0013(14)
C45 0.0287(17) 0.0330(16) 0.0260(16) 0.0113(13) -0.0041(13) 0.0063(14)
C46 0.0214(15) 0.0323(15) 0.0274(15) 0.0189(12) 0.0056(12) 0.0089(12)
C47 0.0168(14) 0.0208(13) 0.0148(13) 0.0053(11) -0.0007(11) 0.0049(11)
C48 0.0160(14) 0.0261(14) 0.0175(13) 0.0065(11) -0.0008(11) 0.0063(12)
C49 0.0202(15) 0.0276(15) 0.0248(15) 0.0073(12) -0.0037(12) 0.0105(12)
C50 0.0245(15) 0.0242(14) 0.0231(14) 0.0122(12) -0.0022(12) 0.0056(12)
C51 0.0190(14) 0.0264(14) 0.0136(13) 0.0073(11) -0.0006(11) 0.0023(12)
C52 0.0128(13) 0.0220(13) 0.0178(13) 0.0057(11) -0.0007(10) 0.0049(11)
C53 0.0205(14) 0.0196(13) 0.0162(13) 0.0062(10) 0.0048(11) 0.0091(11)
C54 0.0237(14) 0.0282(14) 0.0207(14) 0.0121(11) 0.0082(11) 0.0134(12)
C55 0.0186(14) 0.0282(15) 0.0304(16) 0.0110(12) 0.0019(12) 0.0133(12)
C56 0.0341(17) 0.0279(14) 0.0152(13) 0.0077(11) -0.0039(12) 0.0146(13)
C57 0.0354(17) 0.0242(14) 0.0155(13) 0.0097(11) 0.0067(12) 0.0106(13)
C58 0.0197(14) 0.0237(14) 0.0193(13) 0.0094(11) 0.0058(11) 0.0080(12)
C59 0.0158(13) 0.0236(13) 0.0182(13) 0.0080(11) 0.0046(10) 0.0102(11)
C60 0.0128(13) 0.0195(13) 0.0162(13) 0.0036(10) 0.0000(10) 0.0067(11)
C61 0.0220(14) 0.0290(14) 0.0207(14) 0.0109(11) 0.0082(11) 0.0159(12)
C62 0.0167(13) 0.0165(13) 0.0285(15) 0.0060(11) 0.0059(11) 0.0081(11)
C63 0.0183(14) 0.0211(14) 0.0201(14) 0.0000(11) 0.0027(11) 0.0094(12)
C64 0.0230(14) 0.0316(14) 0.0168(13) 0.0100(11) 0.0080(11) 0.0190(12)
C65 0.0214(14) 0.0268(14) 0.0197(14) 0.0070(11) 0.0047(11) 0.0144(12)
C66 0.0163(13) 0.0295(14) 0.0140(13) 0.0042(11) 0.0032(10) 0.0124(12)
C67 0.0248(15) 0.0257(14) 0.0271(15) 0.0117(12) 0.0083(12) 0.0084(13)
C68 0.0320(18) 0.0269(16) 0.0336(17) 0.0073(13) 0.0068(14) 0.0060(14)
C69 0.0352(19) 0.0270(17) 0.0275(17) -0.0034(14) 0.0063(14) 0.0043(15)
C70 0.0319(17) 0.0322(16) 0.0222(15) 0.0036(13) 0.0087(13) 0.0134(14)
C71 0.0213(14) 0.0269(14) 0.0196(13) 0.0108(11) 0.0066(11) 0.0118(12)
C72 0.0230(14) 0.0263(14) 0.0152(13) 0.0091(11) 0.0070(11) 0.0153(11)
C73 0.0254(15) 0.0312(15) 0.0149(13) 0.0081(11) 0.0067(11) 0.0146(12)
C74 0.0251(15) 0.0406(16) 0.0223(14) 0.0172(12) 0.0140(11) 0.0176(13)
C75 0.0161(14) 0.0281(14) 0.0257(14) 0.0139(12) 0.0066(11) 0.0083(12)
C76 0.0200(14) 0.0216(13) 0.0203(14) 0.0075(11) 0.0030(11) 0.0100(11)
C77 0.102(4) 0.034(2) 0.101(4) 0.000(2) -0.043(3) 0.029(3)
C78 0.066(2) 0.186(4) 0.115(4) 0.098(3) 0.057(2) 0.096(3)
C79 0.057(2) 0.0572(19) 0.0357(17) 0.0309(15) 0.0097(16) 0.0324(17)
C80 0.047(3) 0.104(3) 0.049(2) 0.047(2) 0.0002(19) 0.011(2)
Cl1 0.0190(3) 0.0175(3) 0.0213(3) 0.0109(2) 0.0074(2) 0.0095(2)
Cl2 0.0239(3) 0.0301(3) 0.0212(3) 0.0146(3) 0.0116(3) 0.0096(3)
F1 0.0242(8) 0.0157(7) 0.0194(8) 0.0065(6) 0.0021(6) 0.0069(6)
F2 0.0314(10) 0.0290(9) 0.0241(9) 0.0064(7) -0.0077(7) 0.0063(8)
F3 0.0363(10) 0.0491(10) 0.0397(10) 0.0220(8) -0.0060(8) 0.0206(9)
F4 0.0407(10) 0.0416(9) 0.0420(10) 0.0206(8) 0.0061(8) 0.0293(8)
F5 0.0248(8) 0.0224(8) 0.0277(8) 0.0073(7) 0.0061(7) 0.0137(7)
F6 0.0187(8) 0.0256(8) 0.0310(8) 0.0150(6) 0.0118(6) 0.0117(7)
F7 0.0214(8) 0.0361(9) 0.0394(9) 0.0246(7) 0.0186(7) 0.0109(7)
F8 0.0328(10) 0.0352(9) 0.0557(11) 0.0356(8) 0.0199(8) 0.0101(8)
F9 0.0290(9) 0.0267(8) 0.0497(10) 0.0248(7) 0.0165(8) 0.0153(7)
F10 0.0184(8) 0.0201(7) 0.0236(8) 0.0094(6) 0.0096(6) 0.0084(6)
F11 0.0362(10) 0.0180(8) 0.0204(8) 0.0037(6) 0.0023(7) 0.0051(7)
F12 0.0316(9) 0.0327(9) 0.0140(8) 0.0009(7) -0.0013(7) 0.0124(8)
F13 0.0409(10) 0.0428(9) 0.0177(8) 0.0169(7) 0.0099(7) 0.0247(8)
F14 0.0331(9) 0.0231(8) 0.0218(8) 0.0124(6) 0.0092(7) 0.0152(7)
F15 0.0222(8) 0.0162(7) 0.0135(7) 0.0051(6) 0.0026(6) 0.0059(6)
F16 0.0254(8) 0.0193(7) 0.0314(9) 0.0082(6) 0.0075(7) 0.0120(7)
F17 0.0426(10) 0.0139(7) 0.0275(9) 0.0076(6) 0.0058(7) 0.0089(7)
F18 0.0285(10) 0.0219(9) 0.0561(12) 0.0154(8) 0.0036(9) -0.0054(8)
F19 0.0160(9) 0.0335(10) 0.0731(13) 0.0180(9) 0.0115(9) 0.0054(8)
F20 0.0180(8) 0.0216(8) 0.0394(9) 0.0121(7) 0.0077(7) 0.0092(7)
F21 0.0661(14) 0.0796(15) 0.0387(11) 0.0181(11) 0.0203(10) 0.0423(12)
F22 0.0554(15) 0.1089(17) 0.1061(18) 0.0805(14) 0.0355(13) 0.0280(14)
F23 0.0614(14) 0.1229(17) 0.0636(13) 0.0615(12) 0.0151(11) 0.0553(13)
F24 0.0228(8) 0.0309(8) 0.0189(8) 0.0116(6) 0.0080(6) 0.0132(7)
F25 0.0291(9) 0.0439(9) 0.0305(9) 0.0242(7) 0.0105(7) 0.0121(8)
F26 0.0414(11) 0.0416(9) 0.0411(10) 0.0301(8) 0.0051(8) 0.0169(8)
F27 0.0299(9) 0.0385(9) 0.0365(9) 0.0164(8) 0.0002(7) 0.0205(8)
F28 0.0219(8) 0.0373(9) 0.0271(8) 0.0141(7) 0.0059(7) 0.0168(7)
F29 0.0275(9) 0.0285(8) 0.0176(8) 0.0084(7) 0.0043(7) 0.0045(7)
F30 0.0378(12) 0.0380(11) 0.0314(10) 0.0069(8) -0.0079(9) -0.0030(9)
F31 0.0267(12) 0.0624(14) 0.0674(14) 0.0276(11) -0.0007(10) -0.0125(11)
F32 0.0305(11) 0.0792(14) 0.0620(13) 0.0408(11) 0.0267(9) 0.0105(10)
F33 0.0286(9) 0.0486(10) 0.0264(9) 0.0173(8) 0.0134(7) 0.0162(8)
F34 0.0202(9) 0.0379(9) 0.0208(8) 0.0144(7) 0.0061(6) 0.0040(7)
F35 0.0441(11) 0.0402(9) 0.0181(8) 0.0173(7) 0.0094(7) 0.0135(8)
F36 0.0432(11) 0.0434(10) 0.0215(8) 0.0146(7) -0.0046(8) 0.0203(8)
F37 0.0211(9) 0.0523(11) 0.0371(10) 0.0164(8) -0.0013(7) 0.0181(8)
F38 0.0189(8) 0.0566(10) 0.0304(9) 0.0244(8) 0.0117(7) 0.0178(8)
F39 0.0372(10) 0.0323(9) 0.0156(8) 0.0079(7) 0.0067(7) 0.0165(8)
F40 0.0309(9) 0.0228(8) 0.0204(8) -0.0030(7) -0.0008(7) 0.0100(7)
F41 0.0318(10) 0.0197(8) 0.0355(9) 0.0093(7) 0.0103(8) 0.0063(7)
F42 0.0257(9) 0.0269(8) 0.0205(8) 0.0112(6) 0.0087(6) 0.0089(7)
F43 0.0207(8) 0.0212(7) 0.0133(7) 0.0050(6) 0.0024(6) 0.0063(6)
F44 0.0564(16) 0.154(3) 0.0461(14) 0.0263(16) 0.0203(12) 0.0365(17)
F45 0.088(2) 0.181(2) 0.128(2) 0.1298(18) 0.0067(17) 0.040(2)
F46 0.0596(19) 0.123(2) 0.111(2) 0.0819(18) 0.0007(16) -0.0353(17)
N1 0.0154(11) 0.0181(10) 0.0157(10) 0.0096(8) 0.0058(8) 0.0067(9)
N2 0.0136(11) 0.0156(10) 0.0182(11) 0.0085(8) 0.0070(9) 0.0064(9)
N3 0.0212(12) 0.0218(11) 0.0196(11) 0.0085(9) 0.0073(9) 0.0096(10)
N4 0.0188(11) 0.0218(11) 0.0158(11) 0.0094(9) 0.0079(9) 0.0101(9)
O1 0.0205(10) 0.0338(10) 0.0196(9) 0.0150(8) 0.0090(8) 0.0049(9)
O2 0.0191(10) 0.0176(9) 0.0267(10) 0.0101(8) 0.0069(8) 0.0079(8)
O3 0.0171(10) 0.0219(9) 0.0418(11) 0.0153(8) 0.0170(8) 0.0101(8)
O4 0.0863(17) 0.0533(14) 0.0347(13) 0.0044(11) -0.0026(13) 0.0538(13)
O5 0.0304(12) 0.0826(15) 0.0649(14) 0.0548(12) 0.0218(10) 0.0329(11)
O6 0.0409(12) 0.0409(11) 0.0244(10) 0.0221(8) 0.0119(9) 0.0242(9)
O7 0.0334(12) 0.0274(11) 0.0461(13) 0.0148(9) 0.0177(10) 0.0152(9)
O8 0.0409(12) 0.0994(18) 0.0269(11) 0.0258(11) 0.0119(10) 0.0492(12)
O9 0.0354(14) 0.0267(13) 0.0786(19) -0.0062(13) -0.0059(13) 0.0094(11)
O10 0.0252(12) 0.0343(12) 0.0769(17) 0.0190(12) 0.0157(12) 0.0088(10)
O11 0.0372(12) 0.0971(17) 0.0550(14) 0.0500(12) 0.0241(10) 0.0458(12)
O12 0.0462(15) 0.0615(16) 0.0481(15) 0.0054(13) 0.0031(12) 0.0273(13)
P1 0.0121(3) 0.0147(3) 0.0147(3) 0.0062(3) 0.0045(2) 0.0048(3)
P2 0.0127(3) 0.0127(3) 0.0145(3) 0.0046(2) 0.0036(2) 0.0051(3)
P3 0.0146(3) 0.0161(3) 0.0193(3) 0.0078(3) 0.0079(3) 0.0058(3)
P4 0.0151(3) 0.0227(3) 0.0138(3) 0.0076(3) 0.0035(3) 0.0073(3)
P5 0.0151(3) 0.0235(3) 0.0131(3) 0.0073(3) 0.0046(3) 0.0093(3)
P6 0.0304(4) 0.0324(4) 0.0196(4) 0.0130(3) 0.0084(3) 0.0192(3)
Ru1 0.01200(10) 0.01265(9) 0.01336(10) 0.00600(8) 0.00453(8) 0.00504(8)
Ru2 0.01641(11) 0.02113(11) 0.01341(10) 0.00803(8) 0.00586(8) 0.00841(9)
S1 0.0252(4) 0.0338(4) 0.0281(4) 0.0087(3) 0.0011(3) 0.0161(3)
S2 0.0259(4) 0.0379(4) 0.0296(4) 0.0187(3) 0.0053(3) 0.0111(3)

loop_
_atom_type_symbol
_atom_type_description
_atom_type_scat_dispersion_real
_atom_type_scat_dispersion_imag
_atom_type_scat_source
C C 0.0033 0.0016 'International Tables Vol C Tables 4.2.6.8 and 6.1.1.4'
H H 0.0000 0.0000 'International Tables Vol C Tables 4.2.6.8 and 6.1.1.4'
Cl Cl 0.1484 0.1585 'International Tables Vol C Tables 4.2.6.8 and 6.1.1.4'
F F 0.0171 0.0103 'International Tables Vol C Tables 4.2.6.8 and 6.1.1.4'
N N 0.0061 0.0033 'International Tables Vol C Tables 4.2.6.8 and 6.1.1.4'
O O 0.0106 0.0060 'International Tables Vol C Tables 4.2.6.8 and 6.1.1.4'
P P 0.1023 0.0942 'International Tables Vol C Tables 4.2.6.8 and 6.1.1.4'
Ru Ru -1.2594 0.8363 'International Tables Vol C Tables 4.2.6.8 and 6.1.1.4'
S S 0.1246 0.1234 'International Tables Vol C Tables 4.2.6.8 and 6.1.1.4'

loop_
_geom_angle_atom_site_label_1
_geom_angle_atom_site_label_2
_geom_angle_atom_site_label_3
_geom_angle
N1 C1 C2 122.1(3)
N1 C1 H1 119.0
C2 C1 H1 119.0
C3 C2 C1 119.2(3)
C3 C2 H2 120.4
C1 C2 H2 120.4
C2 C3 C4 119.2(3)
C2 C3 H3 120.4
C4 C3 H3 120.4
C3 C4 C5 119.3(3)
C3 C4 H4 120.4
C5 C4 H4 120.4
N1 C5 C4 121.1(3)
N1 C5 C6 114.9(2)
C4 C5 C6 123.9(3)
N2 C6 C7 121.5(2)
N2 C6 C5 115.3(2)
C7 C6 C5 122.8(2)
C8 C7 C6 119.5(2)
C8 C7 H7 120.3
C6 C7 H7 120.3
C7 C8 C9 119.6(3)
C7 C8 H8 120.2
C9 C8 H8 120.2
C10 C9 C8 118.0(3)
C10 C9 H9 121.0
C8 C9 H9 121.0
N2 C10 C9 123.9(2)
N2 C10 H10 118.1
C9 C10 H10 118.1
C16 C11 C12 115.6(3)
C16 C11 P1 126.55(19)
C12 C11 P1 117.6(2)
F1 C12 C13 117.5(2)
F1 C12 C11 119.0(2)
C13 C12 C11 123.5(3)
F2 C13 C14 120.5(3)
F2 C13 C12 120.8(3)
C14 C13 C12 118.7(2)
F3 C14 C13 120.6(2)
F3 C14 C15 119.5(3)
C13 C14 C15 119.9(3)
F4 C15 C14 119.3(3)
F4 C15 C16 120.6(2)
C14 C15 C16 120.2(3)
F5 C16 C15 116.4(3)
F5 C16 C11 121.5(2)
C15 C16 C11 122.1(2)
C22 C17 C18 116.1(2)
C22 C17 P1 123.9(2)
C18 C17 P1 119.9(2)
F6 C18 C19 116.9(2)
F6 C18 C17 120.6(2)
C19 C18 C17 122.4(3)
F7 C19 C20 120.8(3)
F7 C19 C18 120.2(3)
C20 C19 C18 119.0(3)
F8 C20 C19 119.8(3)
F8 C20 C21 119.4(3)
C19 C20 C21 120.8(3)
F9 C21 C20 120.6(3)
F9 C21 C22 120.2(3)
C20 C21 C22 119.2(3)
F10 C22 C17 120.8(2)
F10 C22 C21 116.8(3)
C17 C22 C21 122.4(3)
C28 C23 C24 113.9(3)
C28 C23 P2 122.57(19)
C24 C23 P2 122.7(2)
F11 C24 C25 115.7(2)
F11 C24 C23 121.0(3)
C25 C24 C23 123.2(3)
F12 C25 C24 119.8(3)
F12 C25 C26 119.8(3)
C24 C25 C26 120.3(2)
F13 C26 C27 120.8(3)
F13 C26 C25 120.6(2)
C27 C26 C25 118.6(3)
F14 C27 C26 120.2(3)
F14 C27 C28 119.8(2)
C26 C27 C28 119.9(3)
F15 C28 C27 116.2(2)
F15 C28 C23 119.8(2)
C27 C28 C23 123.9(2)
C30 C29 C34 115.7(2)
C30 C29 P2 126.5(2)
C34 C29 P2 117.9(2)
F16 C30 C31 116.0(3)
F16 C30 C29 121.2(2)
C31 C30 C29 122.8(3)
F17 C31 C32 120.0(2)
F17 C31 C30 120.5(3)
C32 C31 C30 119.4(3)
F18 C32 C31 120.3(3)
F18 C32 C33 119.3(3)
C31 C32 C33 120.4(3)
F19 C33 C32 120.1(3)
F19 C33 C34 121.0(3)
C32 C33 C34 118.9(3)
F20 C34 C33 117.7(3)
F20 C34 C29 119.5(2)
C33 C34 C29 122.7(3)
C36 C35 P1 112.87(19)
C36 C35 H35A 109.0
P1 C35 H35A 109.0
C36 C35 H35B 109.0
P1 C35 H35B 109.0
H35A C35 H35B 107.8
C35 C36 P2 106.70(19)
C35 C36 H36A 110.4
P2 C36 H36A 110.4
C35 C36 H36B 110.4
P2 C36 H36B 110.4
H36A C36 H36B 108.6
O1 C37 H37A 109.5
O1 C37 H37B 109.5
H37A C37 H37B 109.5
O1 C37 H37C 109.5
H37A C37 H37C 109.5
H37B C37 H37C 109.5
O3 C38 H38A 109.5
O3 C38 H38B 109.5
H38A C38 H38B 109.5
O3 C38 H38C 109.5
H38A C38 H38C 109.5
H38B C38 H38C 109.5
O2 C39 H39A 109.5
O2 C39 H39B 109.5
H39A C39 H39B 109.5
O2 C39 H39C 109.5
H39A C39 H39C 109.5
H39B C39 H39C 109.5
F22 C40 F21 106.5(3)
F22 C40 F23 107.8(3)
F21 C40 F23 108.5(3)
F22 C40 S1 112.8(3)
F21 C40 S1 111.9(3)
F23 C40 S1 109.2(3)
C42 C41 C46 115.5(3)
C42 C41 P4 126.4(2)
C46 C41 P4 118.1(2)
F33 C42 C43 116.5(3)
F33 C42 C41 121.2(3)
C43 C42 C41 122.4(3)
F32 C43 C44 119.9(3)
F32 C43 C42 120.3(3)
C44 C43 C42 119.8(3)
F31 C44 C43 120.3(3)
F31 C44 C45 119.5(3)
C43 C44 C45 120.3(3)
F30 C45 C44 120.9(3)
F30 C45 C46 120.4(3)
C44 C45 C46 118.7(3)
F29 C46 C45 118.0(3)
F29 C46 C41 118.6(2)
C45 C46 C41 123.4(3)
C52 C47 C48 116.6(3)
C52 C47 P4 123.7(2)
C48 C47 P4 119.4(2)
F28 C48 C49 116.7(3)
F28 C48 C47 121.1(3)
C49 C48 C47 122.2(3)
F27 C49 C50 119.8(3)
F27 C49 C48 120.7(3)
C50 C49 C48 119.5(3)
F26 C50 C49 120.6(3)
F26 C50 C51 119.2(3)
C49 C50 C51 120.2(3)
F25 C51 C50 120.1(3)
F25 C51 C52 120.7(3)
C50 C51 C52 119.2(3)
F24 C52 C51 117.6(3)
F24 C52 C47 120.2(3)
C51 C52 C47 122.2(3)
C54 C53 C58 115.4(3)
C54 C53 P5 119.6(2)
C58 C53 P5 124.9(2)
F38 C54 C55 116.8(3)
F38 C54 C53 119.3(2)
C55 C54 C53 123.8(3)
F37 C55 C54 121.3(3)
F37 C55 C56 120.4(3)
C54 C55 C56 118.3(3)
F36 C56 C57 120.2(3)
F36 C56 C55 119.6(3)
C57 C56 C55 120.3(3)
F35 C57 C56 120.4(3)
F35 C57 C58 119.8(3)
C56 C57 C58 119.8(3)
F34 C58 C57 116.7(3)
F34 C58 C53 121.1(2)
C57 C58 C53 122.2(3)
C60 C59 C64 114.4(3)
C60 C59 P5 122.01(19)
C64 C59 P5 123.5(2)
F43 C60 C61 115.1(2)
F43 C60 C59 120.8(2)
C61 C60 C59 124.0(2)
F42 C61 C60 120.5(2)
F42 C61 C62 119.8(3)
C60 C61 C62 119.7(3)
F41 C62 C63 120.7(2)
F41 C62 C61 121.0(3)
C63 C62 C61 118.3(3)
F40 C63 C62 119.4(3)
F40 C63 C64 120.2(3)
C62 C63 C64 120.4(2)
F39 C64 C63 115.9(2)
F39 C64 C59 121.3(3)
C63 C64 C59 122.9(3)
C66 C65 P4 112.6(2)
C66 C65 H65A 109.1
P4 C65 H65A 109.1
C66 C65 H65B 109.1
P4 C65 H65B 109.1
H65A C65 H65B 107.8
C65 C66 P5 106.91(19)
C65 C66 H66A 110.3
P5 C66 H66A 110.3
C65 C66 H66B 110.3
P5 C66 H66B 110.3
H66A C66 H66B 108.6
N3 C67 C68 122.3(3)
N3 C67 H67 118.8
C68 C67 H67 118.8
C67 C68 C69 119.1(3)
C67 C68 H68 120.4
C69 C68 H68 120.4
C70 C69 C68 118.9(3)
C70 C69 H69 120.6
C68 C69 H69 120.6
C69 C70 C71 120.0(3)
C69 C70 H70 120.0
C71 C70 H70 120.0
N3 C71 C70 120.8(3)
N3 C71 C72 115.5(2)
C70 C71 C72 123.7(3)
N4 C72 C73 121.2(2)
N4 C72 C71 115.8(2)
C73 C72 C71 122.9(2)
C74 C73 C72 120.1(3)
C74 C73 H73 120.0
C72 C73 H73 120.0
C73 C74 C75 119.3(3)
C73 C74 H74 120.4
C75 C74 H74 120.4
C76 C75 C74 118.4(3)
C76 C75 H75 120.8
C74 C75 H75 120.8
N4 C76 C75 123.2(2)
N4 C76 H76 118.4
C75 C76 H76 118.4
O4 C77 H77A 109.5
O4 C77 H77B 109.5
H77A C77 H77B 109.5
O4 C77 H77C 109.5
H77A C77 H77C 109.5
H77B C77 H77C 109.5
O5 C78 H78A 109.5
O5 C78 H78B 109.5
H78A C78 H78B 109.5
O5 C78 H78C 109.5
H78A C78 H78C 109.5
H78B C78 H78C 109.5
O6 C79 H79A 109.5
O6 C79 H79B 109.5
H79A C79 H79B 109.5
O6 C79 H79C 109.5
H79A C79 H79C 109.5
H79B C79 H79C 109.5
F46 C80 F45 108.3(4)
F46 C80 F44 107.9(4)
F45 C80 F44 107.3(4)
F46 C80 S2 113.1(3)
F45 C80 S2 111.1(3)
F44 C80 S2 109.0(4)
C1 N1 C5 119.1(2)
C1 N1 Ru1 125.58(18)
C5 N1 Ru1 115.33(18)
C10 N2 C6 117.5(2)
C10 N2 Ru1 125.52(17)
C6 N2 Ru1 115.76(18)
C67 N3 C71 118.8(2)
C67 N3 Ru2 126.4(2)
C71 N3 Ru2 114.53(17)
C76 N4 C72 117.8(2)
C76 N4 Ru2 126.15(18)
C72 N4 Ru2 115.59(18)
C37 O1 P3 124.33(19)
C39 O2 P3 122.79(17)
C38 O3 P3 127.05(19)
C77 O4 P6 120.8(3)
C78 O5 P6 128.9(3)
C79 O6 P6 121.9(2)
C11 P1 C35 108.68(13)
C11 P1 C17 98.15(12)
C35 P1 C17 97.72(12)
C11 P1 Ru1 110.28(9)
C35 P1 Ru1 107.44(9)
C17 P1 Ru1 132.59(9)
C29 P2 C36 106.01(12)
C29 P2 C23 99.96(12)
C36 P2 C23 96.73(13)
C29 P2 Ru1 119.46(9)
C36 P2 Ru1 105.77(8)
C23 P2 Ru1 125.44(8)
O1 P3 O3 108.04(11)
O1 P3 O2 105.18(11)
O3 P3 O2 99.80(10)
O1 P3 Ru1 105.84(8)
O3 P3 Ru1 111.66(8)
O2 P3 Ru1 125.30(8)
C41 P4 C47 97.84(13)
C41 P4 C65 108.61(13)
C47 P4 C65 97.43(13)
C41 P4 Ru2 111.82(10)
C47 P4 Ru2 132.60(10)
C65 P4 Ru2 106.38(10)
C53 P5 C66 105.44(13)
C53 P5 C59 100.18(12)
C66 P5 C59 97.88(13)
C53 P5 Ru2 119.66(9)
C66 P5 Ru2 106.49(8)
C59 P5 Ru2 123.97(9)
O6 P6 O5 104.14(13)
O6 P6 O4 105.04(14)
O5 P6 O4 99.54(15)
O6 P6 Ru2 114.64(9)
O5 P6 Ru2 114.56(11)
O4 P6 Ru2 117.03(10)
N2 Ru1 N1 77.91(9)
N2 Ru1 P3 85.60(6)
N1 Ru1 P3 85.72(6)
N2 Ru1 P2 105.26(6)
N1 Ru1 P2 172.77(6)
P3 Ru1 P2 100.92(2)
N2 Ru1 P1 104.46(6)
N1 Ru1 P1 91.43(6)
P3 Ru1 P1 168.75(3)
P2 Ru1 P1 81.51(2)
N2 Ru1 Cl1 167.62(6)
N1 Ru1 Cl1 93.04(7)
P3 Ru1 Cl1 85.31(3)
P2 Ru1 Cl1 84.72(2)
P1 Ru1 Cl1 83.97(2)
N4 Ru2 N3 78.02(9)
N4 Ru2 P6 84.15(7)
N3 Ru2 P6 92.47(7)
N4 Ru2 P5 104.77(6)
N3 Ru2 P5 171.69(7)
P6 Ru2 P5 95.60(3)
N4 Ru2 Cl2 166.12(6)
N3 Ru2 Cl2 91.05(7)
P6 Ru2 Cl2 87.86(3)
P5 Ru2 Cl2 87.26(3)
N4 Ru2 P4 105.57(7)
N3 Ru2 P4 90.59(7)
P6 Ru2 P4 170.23(3)
P5 Ru2 P4 81.13(3)
Cl2 Ru2 P4 82.81(3)
O9 S1 O7 115.52(15)
O9 S1 O8 115.54(15)
O7 S1 O8 114.91(16)
O9 S1 C40 105.13(19)
O7 S1 C40 101.05(14)
O8 S1 C40 101.83(16)
O11 S2 O10 116.59(17)
O11 S2 O12 113.68(16)
O10 S2 O12 113.05(15)
O11 S2 C80 103.3(2)
O10 S2 C80 104.49(18)
O12 S2 C80 103.8(2)

loop_
_geom_bond_atom_site_label_1
_geom_bond_atom_site_label_2
_geom_bond_distance
C1 N1 1.343(4)
C1 C2 1.384(4)
C1 H1 0.9300
C2 C3 1.376(4)
C2 H2 0.9300
C3 C4 1.382(4)
C3 H3 0.9300
C4 C5 1.395(4)
C4 H4 0.9300
C5 N1 1.351(4)
C5 C6 1.465(4)
C6 N2 1.372(3)
C6 C7 1.391(4)
C7 C8 1.377(4)
C7 H7 0.9300
C8 C9 1.394(4)
C8 H8 0.9300
C9 C10 1.379(4)
C9 H9 0.9300
C10 N2 1.345(3)
C10 H10 0.9300
C11 C16 1.383(4)
C11 C12 1.385(3)
C11 P1 1.844(3)
C12 F1 1.347(3)
C12 C13 1.378(4)
C13 F2 1.338(3)
C13 C14 1.370(4)
C14 F3 1.348(3)
C14 C15 1.371(4)
C15 F4 1.357(3)
C15 C16 1.378(4)
C16 F5 1.358(3)
C17 C22 1.385(4)
C17 C18 1.391(4)
C17 P1 1.852(3)
C18 F6 1.345(3)
C18 C19 1.387(4)
C19 F7 1.346(3)
C19 C20 1.368(4)
C20 F8 1.346(3)
C20 C21 1.371(4)
C21 F9 1.336(3)
C21 C22 1.386(4)
C22 F10 1.346(3)
C23 C28 1.389(4)
C23 C24 1.402(4)
C23 P2 1.865(3)
C24 F11 1.351(3)
C24 C25 1.374(4)
C25 F12 1.343(3)
C25 C26 1.377(4)
C26 F13 1.331(3)
C26 C27 1.375(4)
C27 F14 1.339(3)
C27 C28 1.376(4)
C28 F15 1.350(3)
C29 C30 1.385(4)
C29 C34 1.394(4)
C29 P2 1.847(3)
C30 F16 1.347(3)
C30 C31 1.381(4)
C31 F17 1.343(3)
C31 C32 1.371(4)
C32 F18 1.352(3)
C32 C33 1.375(4)
C33 F19 1.340(4)
C33 C34 1.387(4)
C34 F20 1.341(3)
C35 C36 1.529(4)
C35 P1 1.847(2)
C35 H35A 0.9700
C35 H35B 0.9700
C36 P2 1.848(3)
C36 H36A 0.9700
C36 H36B 0.9700
C37 O1 1.449(4)
C37 H37A 0.9600
C37 H37B 0.9600
C37 H37C 0.9600
C38 O3 1.450(3)
C38 H38A 0.9600
C38 H38B 0.9600
C38 H38C 0.9600
C39 O2 1.453(3)
C39 H39A 0.9600
C39 H39B 0.9600
C39 H39C 0.9600
C40 F22 1.297(4)
C40 F21 1.323(4)
C40 F23 1.345(4)
C40 S1 1.840(4)
C41 C42 1.393(4)
C41 C46 1.393(4)
C41 P4 1.835(3)
C42 F33 1.351(3)
C42 C43 1.386(4)
C43 F32 1.340(4)
C43 C44 1.371(5)
C44 F31 1.339(4)
C44 C45 1.379(5)
C45 F30 1.335(3)
C45 C46 1.382(4)
C46 F29 1.343(3)
C47 C52 1.384(4)
C47 C48 1.387(4)
C47 P4 1.855(3)
C48 F28 1.346(3)
C48 C49 1.382(5)
C49 F27 1.350(4)
C49 C50 1.372(4)
C50 F26 1.341(4)
C50 C51 1.380(4)
C51 F25 1.338(3)
C51 C52 1.384(4)
C52 F24 1.349(3)
C53 C54 1.385(4)
C53 C58 1.399(4)
C53 P5 1.841(3)
C54 F38 1.347(3)
C54 C55 1.379(4)
C55 F37 1.335(3)
C55 C56 1.383(4)
C56 F36 1.343(3)
C56 C57 1.373(4)
C57 F35 1.342(3)
C57 C58 1.378(4)
C58 F34 1.341(3)
C59 C60 1.386(4)
C59 C64 1.394(4)
C59 P5 1.870(3)
C60 F43 1.350(3)
C60 C61 1.377(4)
C61 F42 1.344(3)
C61 C62 1.383(4)
C62 F41 1.325(3)
C62 C63 1.379(4)
C63 F40 1.341(3)
C63 C64 1.383(4)
C64 F39 1.352(3)
C65 C66 1.522(4)
C65 P4 1.860(3)
C65 H65A 0.9700
C65 H65B 0.9700
C66 P5 1.842(3)
C66 H66A 0.9700
C66 H66B 0.9700
C67 N3 1.343(4)
C67 C68 1.376(4)
C67 H67 0.9300
C68 C69 1.386(5)
C68 H68 0.9300
C69 C70 1.370(4)
C69 H69 0.9300
C70 C71 1.390(4)
C70 H70 0.9300
C71 N3 1.356(4)
C71 C72 1.472(4)
C72 N4 1.364(3)
C72 C73 1.388(4)
C73 C74 1.372(4)
C73 H73 0.9300
C74 C75 1.386(4)
C74 H74 0.9300
C75 C76 1.381(4)
C75 H75 0.9300
C76 N4 1.353(3)
C76 H76 0.9300
C77 O4 1.425(6)
C77 H77A 0.9600
C77 H77B 0.9600
C77 H77C 0.9600
C78 O5 1.428(5)
C78 H78A 0.9600
C78 H78B 0.9600
C78 H78C 0.9600
C79 O6 1.460(4)
C79 H79A 0.9600
C79 H79B 0.9600
C79 H79C 0.9600
C80 F46 1.294(5)
C80 F45 1.339(6)
C80 F44 1.368(6)
C80 S2 1.798(5)
Cl1 Ru1 2.4282(7)
Cl2 Ru2 2.4132(7)
N1 Ru1 2.108(2)
N2 Ru1 2.071(2)
N3 Ru2 2.125(2)
N4 Ru2 2.088(2)
O1 P3 1.583(2)
O2 P3 1.5957(18)
O3 P3 1.587(2)
O4 P6 1.592(3)
O5 P6 1.582(2)
O6 P6 1.574(2)
O7 S1 1.436(2)
O8 S1 1.443(2)
O9 S1 1.436(3)
O10 S2 1.429(2)
O11 S2 1.426(3)
O12 S2 1.466(3)
P1 Ru1 2.4213(7)
P2 Ru1 2.3304(7)
P3 Ru1 2.3073(7)
P4 Ru2 2.4608(8)
P5 Ru2 2.3033(7)
P6 Ru2 2.2817(9)

loop_
_geom_hbond_atom_site_label_D
_geom_hbond_atom_site_label_H
_geom_hbond_atom_site_label_A
_geom_hbond_distance_DH
_geom_hbond_distance_HA
_geom_hbond_distance_DA
_geom_hbond_angle_DHA
_geom_hbond_site_symmetry_A
C1 H1 Cl1 0.93 2.67 3.301(3) 125.9 .
C1 H1 F17 0.93 2.52 3.255(3) 135.8 2_665
C4 H4 O7 0.93 2.36 3.285(4) 174.7 2_655
C7 H7 O7 0.93 2.65 3.551(3) 164.4 2_655
C9 H9 F9 0.93 2.61 3.161(3) 118.3 2_655
C10 H10 F20 0.93 2.62 3.344(3) 135.3 .
C10 H10 F23 0.93 2.53 3.192(3) 128.5 .
C35 H35A F5 0.97 2.37 2.928(3) 116.0 .
C35 H35A F6 0.97 2.39 2.903(3) 112.2 .
C35 H35B S2 0.97 2.89 3.742(3) 147.0 .
C36 H36B Cl1 0.97 2.65 3.223(3) 118.5 .
C37 H37C F34 0.96 2.48 3.390(3) 157.6 2_665
C38 H38B F37 0.96 2.51 3.301(4) 139.8 1_655
C39 H39B Cl1 0.96 2.90 3.580(3) 129.2 .
C39 H39C F16 0.96 2.55 3.409(3) 149.0 2_665
C65 H65A F28 0.97 2.37 2.864(3) 111.0 .
C65 H65A F33 0.97 2.35 2.917(3) 116.3 .
C65 H65B O11 0.97 2.64 3.459(4) 142.6 .
C66 H66B Cl2 0.97 2.68 3.261(3) 118.8 .
C66 H66B F34 0.97 2.32 2.829(4) 111.7 .
C67 H67 Cl2 0.93 2.64 3.260(3) 125.1 .
C70 H70 S1 0.93 2.94 3.646(4) 134.2 2_666
C70 H70 O8 0.93 2.41 3.304(4) 162.1 2_666
C73 H73 F42 0.93 2.63 3.291(3) 128.2 2_566
C73 H73 O8 0.93 2.59 3.434(3) 150.7 2_666
C75 H75 O9 0.93 2.60 3.509(4) 166.6 1_455
C79 H79A F36 0.96 2.46 3.314(4) 148.6 2_565

loop_
_geom_torsion_atom_site_label_1
_geom_torsion_atom_site_label_2
_geom_torsion_atom_site_label_3
_geom_torsion_atom_site_label_4
_geom_torsion
N1 C1 C2 C3 0.2(4)
C1 C2 C3 C4 -2.4(5)
C2 C3 C4 C5 1.1(5)
C3 C4 C5 N1 2.4(4)
C3 C4 C5 C6 -173.8(3)
N1 C5 C6 N2 8.8(4)
C4 C5 C6 N2 -174.7(3)
N1 C5 C6 C7 -164.6(2)
C4 C5 C6 C7 11.8(4)
N2 C6 C7 C8 -0.9(4)
C5 C6 C7 C8 172.2(3)
C6 C7 C8 C9 -1.0(4)
C7 C8 C9 C10 1.8(4)
C8 C9 C10 N2 -0.8(4)
C16 C11 C12 F1 -179.5(2)
P1 C11 C12 F1 5.5(3)
C16 C11 C12 C13 2.6(4)
P1 C11 C12 C13 -172.5(2)
F1 C12 C13 F2 0.3(4)
C11 C12 C13 F2 178.3(3)
F1 C12 C13 C14 -179.8(2)
C11 C12 C13 C14 -1.8(4)
F2 C13 C14 F3 -0.2(4)
C12 C13 C14 F3 180.0(3)
F2 C13 C14 C15 179.8(3)
C12 C13 C14 C15 0.0(4)
F3 C14 C15 F4 1.4(4)
C13 C14 C15 F4 -178.6(3)
F3 C14 C15 C16 -179.1(3)
C13 C14 C15 C16 0.9(5)
F4 C15 C16 F5 -0.2(4)
C14 C15 C16 F5 -179.8(3)
F4 C15 C16 C11 179.5(2)
C14 C15 C16 C11 -0.1(5)
C12 C11 C16 F5 178.1(2)
P1 C11 C16 F5 -7.3(4)
C12 C11 C16 C15 -1.6(4)
P1 C11 C16 C15 173.0(2)
C22 C17 C18 F6 -175.6(2)
P1 C17 C18 F6 8.2(3)
C22 C17 C18 C19 3.9(4)
P1 C17 C18 C19 -172.4(2)
F6 C18 C19 F7 -2.2(4)
C17 C18 C19 F7 178.3(2)
F6 C18 C19 C20 177.4(2)
C17 C18 C19 C20 -2.1(4)
F7 C19 C20 F8 1.2(4)
C18 C19 C20 F8 -178.4(2)
F7 C19 C20 C21 179.4(2)
C18 C19 C20 C21 -0.2(4)
F8 C20 C21 F9 0.9(4)
C19 C20 C21 F9 -177.3(2)
F8 C20 C21 C22 178.7(2)
C19 C20 C21 C22 0.5(4)
C18 C17 C22 F10 176.4(2)
P1 C17 C22 F10 -7.5(3)
C18 C17 C22 C21 -3.6(4)
P1 C17 C22 C21 172.5(2)
F9 C21 C22 F10 -0.7(4)
C20 C21 C22 F10 -178.5(2)
F9 C21 C22 C17 179.3(2)
C20 C21 C22 C17 1.5(4)
C28 C23 C24 F11 -174.4(2)
P2 C23 C24 F11 -4.3(4)
C28 C23 C24 C25 2.7(4)
P2 C23 C24 C25 172.8(2)
F11 C24 C25 F12 -1.7(4)
C23 C24 C25 F12 -179.0(3)
F11 C24 C25 C26 175.6(3)
C23 C24 C25 C26 -1.7(4)
F12 C25 C26 F13 0.7(4)
C24 C25 C26 F13 -176.6(3)
F12 C25 C26 C27 178.0(3)
C24 C25 C26 C27 0.7(4)
F13 C26 C27 F14 -1.4(4)
C25 C26 C27 F14 -178.6(2)
F13 C26 C27 C28 176.2(3)
C25 C26 C27 C28 -1.0(4)
F14 C27 C28 F15 2.8(4)
C26 C27 C28 F15 -174.8(2)
F14 C27 C28 C23 -180.0(3)
C26 C27 C28 C23 2.4(4)
C24 C23 C28 F15 174.0(2)
P2 C23 C28 F15 3.9(4)
C24 C23 C28 C27 -3.1(4)
P2 C23 C28 C27 -173.2(2)
C34 C29 C30 F16 -178.6(2)
P2 C29 C30 F16 0.7(4)
C34 C29 C30 C31 -1.2(4)
P2 C29 C30 C31 178.1(2)
F16 C30 C31 F17 0.0(4)
C29 C30 C31 F17 -177.5(3)
F16 C30 C31 C32 179.1(3)
C29 C30 C31 C32 1.6(4)
F17 C31 C32 F18 -1.7(4)
C30 C31 C32 F18 179.2(3)
F17 C31 C32 C33 177.9(3)
C30 C31 C32 C33 -1.1(5)
F18 C32 C33 F19 -0.6(5)
C31 C32 C33 F19 179.7(3)
F18 C32 C33 C34 -179.9(3)
C31 C32 C33 C34 0.4(5)
F19 C33 C34 F20 1.6(5)
C32 C33 C34 F20 -179.1(3)
F19 C33 C34 C29 -179.4(3)
C32 C33 C34 C29 -0.1(5)
C30 C29 C34 F20 179.5(2)
P2 C29 C34 F20 0.1(4)
C30 C29 C34 C33 0.5(4)
P2 C29 C34 C33 -178.9(2)
P1 C35 C36 P2 -46.8(2)
C46 C41 C42 F33 178.5(3)
P4 C41 C42 F33 -4.1(5)
C46 C41 C42 C43 -0.8(5)
P4 C41 C42 C43 176.6(3)
F33 C42 C43 F32 0.5(5)
C41 C42 C43 F32 179.9(3)
F33 C42 C43 C44 -179.7(3)
C41 C42 C43 C44 -0.4(6)
F32 C43 C44 F31 0.4(6)
C42 C43 C44 F31 -179.4(3)
F32 C43 C44 C45 -179.4(3)
C42 C43 C44 C45 0.8(6)
F31 C44 C45 F30 1.1(6)
C43 C44 C45 F30 -179.1(3)
F31 C44 C45 C46 -179.9(3)
C43 C44 C45 C46 -0.1(6)
F30 C45 C46 F29 -0.6(5)
C44 C45 C46 F29 -179.6(3)
F30 C45 C46 C41 177.9(3)
C44 C45 C46 C41 -1.1(5)
C42 C41 C46 F29 180.0(3)
P4 C41 C46 F29 2.4(4)
C42 C41 C46 C45 1.5(5)
P4 C41 C46 C45 -176.0(3)
C52 C47 C48 F28 -173.9(2)
P4 C47 C48 F28 11.7(3)
C52 C47 C48 C49 4.3(4)
P4 C47 C48 C49 -170.2(2)
F28 C48 C49 F27 -3.2(4)
C47 C48 C49 F27 178.6(2)
F28 C48 C49 C50 176.1(2)
C47 C48 C49 C50 -2.1(4)
F27 C49 C50 F26 -0.3(4)
C48 C49 C50 F26 -179.6(2)
F27 C49 C50 C51 178.7(2)
C48 C49 C50 C51 -0.6(4)
F26 C50 C51 F25 1.5(4)
C49 C50 C51 F25 -177.5(2)
F26 C50 C51 C52 -179.9(2)
C49 C50 C51 C52 1.0(4)
F25 C51 C52 F24 0.6(4)
C50 C51 C52 F24 -177.9(2)
F25 C51 C52 C47 179.8(2)
C50 C51 C52 C47 1.3(4)
C48 C47 C52 F24 175.4(2)
P4 C47 C52 F24 -10.5(3)
C48 C47 C52 C51 -3.8(4)
P4 C47 C52 C51 170.3(2)
C58 C53 C54 F38 -178.2(2)
P5 C53 C54 F38 4.9(4)
C58 C53 C54 C55 5.9(4)
P5 C53 C54 C55 -170.9(2)
F38 C54 C55 F37 -2.0(4)
C53 C54 C55 F37 173.9(3)
F38 C54 C55 C56 180.0(3)
C53 C54 C55 C56 -4.1(5)
F37 C55 C56 F36 1.4(4)
C54 C55 C56 F36 179.4(3)
F37 C55 C56 C57 -179.0(3)
C54 C55 C56 C57 -1.0(5)
F36 C56 C57 F35 3.0(4)
C55 C56 C57 F35 -176.6(3)
F36 C56 C57 C58 -176.5(3)
C55 C56 C57 C58 3.9(5)
F35 C57 C58 F34 -2.5(4)
C56 C57 C58 F34 177.1(3)
F35 C57 C58 C53 178.6(3)
C56 C57 C58 C53 -1.8(5)
C54 C53 C58 F34 178.2(2)
P5 C53 C58 F34 -5.1(4)
C54 C53 C58 C57 -2.9(4)
P5 C53 C58 C57 173.8(2)
C64 C59 C60 F43 173.6(2)
P5 C59 C60 F43 -2.9(4)
C64 C59 C60 C61 -3.9(4)
P5 C59 C60 C61 179.6(2)
F43 C60 C61 F42 2.3(4)
C59 C60 C61 F42 180.0(3)
F43 C60 C61 C62 -177.2(2)
C59 C60 C61 C62 0.5(5)
F42 C61 C62 F41 0.7(4)
C60 C61 C62 F41 -179.8(3)
F42 C61 C62 C63 -177.5(3)
C60 C61 C62 C63 2.1(4)
F41 C62 C63 F40 0.2(4)
C61 C62 C63 F40 178.4(3)
F41 C62 C63 C64 -179.0(3)
C61 C62 C63 C64 -0.9(4)
F40 C63 C64 F39 -3.0(4)
C62 C63 C64 F39 176.2(3)
F40 C63 C64 C59 177.8(3)
C62 C63 C64 C59 -2.9(5)
C60 C59 C64 F39 -174.0(2)
P5 C59 C64 F39 2.5(4)
C60 C59 C64 C63 5.1(4)
P5 C59 C64 C63 -178.4(2)
P4 C65 C66 P5 -47.0(2)
N3 C67 C68 C69 0.0(5)
C67 C68 C69 C70 -1.8(6)
C68 C69 C70 C71 1.2(6)
C69 C70 C71 N3 1.3(5)
C69 C70 C71 C72 -178.1(3)
N3 C71 C72 N4 6.7(4)
C70 C71 C72 N4 -173.9(3)
N3 C71 C72 C73 -168.8(3)
C70 C71 C72 C73 10.6(5)
N4 C72 C73 C74 -1.7(5)
C71 C72 C73 C74 173.5(3)
C72 C73 C74 C75 0.4(5)
C73 C74 C75 C76 0.6(5)
C74 C75 C76 N4 -0.4(5)
C2 C1 N1 C5 3.3(4)
C2 C1 N1 Ru1 -174.6(2)
C4 C5 N1 C1 -4.6(4)
C6 C5 N1 C1 171.9(2)
C4 C5 N1 Ru1 173.5(2)
C6 C5 N1 Ru1 -9.9(3)
C9 C10 N2 C6 -1.0(4)
C9 C10 N2 Ru1 -168.1(2)
C7 C6 N2 C10 1.9(4)
C5 C6 N2 C10 -171.7(2)
C7 C6 N2 Ru1 170.2(2)
C5 C6 N2 Ru1 -3.4(3)
C68 C67 N3 C71 2.5(5)
C68 C67 N3 Ru2 -171.6(3)
C70 C71 N3 C67 -3.1(5)
C72 C71 N3 C67 176.3(3)
C70 C71 N3 Ru2 171.6(3)
C72 C71 N3 Ru2 -8.9(3)
C75 C76 N4 C72 -0.8(4)
C75 C76 N4 Ru2 -172.7(2)
C73 C72 N4 C76 1.9(4)
C71 C72 N4 C76 -173.7(3)
C73 C72 N4 Ru2 174.6(2)
C71 C72 N4 Ru2 -1.0(3)
C16 C11 P1 C35 24.9(3)
C12 C11 P1 C35 -160.7(2)
C16 C11 P1 C17 125.9(3)
C12 C11 P1 C17 -59.6(2)
C16 C11 P1 Ru1 -92.7(2)
C12 C11 P1 Ru1 81.8(2)
C36 C35 P1 C11 -100.6(2)
C36 C35 P1 C17 158.1(2)
C36 C35 P1 Ru1 18.7(2)
C22 C17 P1 C11 123.5(2)
C18 C17 P1 C11 -60.5(2)
C22 C17 P1 C35 -126.2(2)
C18 C17 P1 C35 49.7(2)
C22 C17 P1 Ru1 -3.8(3)
C18 C17 P1 Ru1 172.10(16)
C30 C29 P2 C36 -10.4(3)
C34 C29 P2 C36 168.9(2)
C30 C29 P2 C23 -110.5(3)
C34 C29 P2 C23 68.8(2)
C30 C29 P2 Ru1 108.7(2)
C34 C29 P2 Ru1 -72.0(2)
C35 C36 P2 C29 -177.05(18)
C35 C36 P2 C23 -74.63(19)
C35 C36 P2 Ru1 55.2(2)
C28 C23 P2 C29 -156.0(2)
C24 C23 P2 C29 34.8(3)
C28 C23 P2 C36 96.4(2)
C24 C23 P2 C36 -72.8(2)
C28 C23 P2 Ru1 -18.4(3)
C24 C23 P2 Ru1 172.37(19)
C37 O1 P3 O3 -51.1(2)
C37 O1 P3 O2 54.8(2)
C37 O1 P3 Ru1 -170.8(2)
C38 O3 P3 O1 78.9(2)
C38 O3 P3 O2 -30.7(3)
C38 O3 P3 Ru1 -165.1(2)
C39 O2 P3 O1 46.0(2)
C39 O2 P3 O3 157.9(2)
C39 O2 P3 Ru1 -76.6(2)
C42 C41 P4 C47 124.8(3)
C46 C41 P4 C47 -57.9(3)
C42 C41 P4 C65 24.2(3)
C46 C41 P4 C65 -158.5(2)
C42 C41 P4 Ru2 -92.9(3)
C46 C41 P4 Ru2 84.4(3)
C52 C47 P4 C41 122.2(2)
C48 C47 P4 C41 -63.8(2)
C52 C47 P4 C65 -127.7(2)
C48 C47 P4 C65 46.3(2)
C52 C47 P4 Ru2 -7.3(3)
C48 C47 P4 Ru2 166.69(16)
C66 C65 P4 C41 -102.1(2)
C66 C65 P4 C47 157.0(2)
C66 C65 P4 Ru2 18.4(2)
C54 C53 P5 C66 151.7(2)
C58 C53 P5 C66 -24.8(3)
C54 C53 P5 C59 50.6(3)
C58 C53 P5 C59 -126.0(3)
C54 C53 P5 Ru2 -88.5(2)
C58 C53 P5 Ru2 95.0(2)
C65 C66 P5 C53 -175.24(19)
C65 C66 P5 C59 -72.3(2)
C65 C66 P5 Ru2 56.7(2)
C60 C59 P5 C53 -152.8(2)
C64 C59 P5 C53 31.0(3)
C60 C59 P5 C66 99.8(3)
C64 C59 P5 C66 -76.3(3)
C60 C59 P5 Ru2 -16.2(3)
C64 C59 P5 Ru2 167.6(2)
C79 O6 P6 O5 49.7(3)
C79 O6 P6 O4 -54.5(3)
C79 O6 P6 Ru2 175.6(2)
C78 O5 P6 O6 -108.9(4)
C78 O5 P6 O4 -0.6(4)
C78 O5 P6 Ru2 125.1(4)
C77 O4 P6 O6 -54.7(3)
C77 O4 P6 O5 -162.2(3)
C77 O4 P6 Ru2 73.8(3)
C10 N2 Ru1 N1 165.9(2)
C6 N2 Ru1 N1 -1.37(18)
C10 N2 Ru1 P3 79.3(2)
C6 N2 Ru1 P3 -87.92(18)
C10 N2 Ru1 P2 -20.8(2)
C6 N2 Ru1 P2 171.94(17)
C10 N2 Ru1 P1 -105.8(2)
C6 N2 Ru1 P1 86.98(18)
C10 N2 Ru1 Cl1 122.2(3)
C6 N2 Ru1 Cl1 -45.0(4)
C1 N1 Ru1 N2 -175.7(2)
C5 N1 Ru1 N2 6.33(18)
C1 N1 Ru1 P3 -89.3(2)
C5 N1 Ru1 P3 92.74(18)
C1 N1 Ru1 P2 67.6(6)
C5 N1 Ru1 P2 -110.5(5)
C1 N1 Ru1 P1 79.9(2)
C5 N1 Ru1 P1 -98.16(18)
C1 N1 Ru1 Cl1 -4.2(2)
C5 N1 Ru1 Cl1 177.80(18)
O1 P3 Ru1 N2 114.57(10)
O3 P3 Ru1 N2 -2.76(10)
O2 P3 Ru1 N2 -123.12(12)
O1 P3 Ru1 N1 36.40(11)
O3 P3 Ru1 N1 -80.93(10)
O2 P3 Ru1 N1 158.71(12)
O1 P3 Ru1 P2 -140.71(9)
O3 P3 Ru1 P2 101.96(8)
O2 P3 Ru1 P2 -18.40(11)
O1 P3 Ru1 P1 -39.25(16)
O3 P3 Ru1 P1 -156.57(13)
O2 P3 Ru1 P1 83.06(16)
O1 P3 Ru1 Cl1 -57.01(9)
O3 P3 Ru1 Cl1 -174.34(8)
O2 P3 Ru1 Cl1 65.30(10)
C29 P2 Ru1 N2 104.16(13)
C36 P2 Ru1 N2 -136.58(12)
C23 P2 Ru1 N2 -26.06(12)
C29 P2 Ru1 N1 -140.6(5)
C36 P2 Ru1 N1 -21.4(5)
C23 P2 Ru1 N1 89.1(5)
C29 P2 Ru1 P3 15.78(12)
C36 P2 Ru1 P3 135.04(10)
C23 P2 Ru1 P3 -114.44(11)
C29 P2 Ru1 P1 -153.07(12)
C36 P2 Ru1 P1 -33.81(10)
C23 P2 Ru1 P1 76.71(11)
C29 P2 Ru1 Cl1 -68.40(11)
C36 P2 Ru1 Cl1 50.86(10)
C23 P2 Ru1 Cl1 161.38(11)
C11 P1 Ru1 N2 -126.48(11)
C35 P1 Ru1 N2 115.22(12)
C17 P1 Ru1 N2 -3.47(13)
C11 P1 Ru1 N1 -48.60(11)
C35 P1 Ru1 N1 -166.90(12)
C17 P1 Ru1 N1 74.41(13)
C11 P1 Ru1 P3 26.50(16)
C35 P1 Ru1 P3 -91.80(16)
C17 P1 Ru1 P3 149.51(14)
C11 P1 Ru1 P2 129.84(9)
C35 P1 Ru1 P2 11.55(10)
C17 P1 Ru1 P2 -107.14(11)
C11 P1 Ru1 Cl1 44.30(9)
C35 P1 Ru1 Cl1 -73.99(10)
C17 P1 Ru1 Cl1 167.32(11)
C76 N4 Ru2 N3 169.2(3)
C72 N4 Ru2 N3 -2.8(2)
C76 N4 Ru2 P6 75.4(2)
C72 N4 Ru2 P6 -96.6(2)
C76 N4 Ru2 P5 -18.8(3)
C72 N4 Ru2 P5 169.16(19)
C76 N4 Ru2 Cl2 130.6(2)
C72 N4 Ru2 Cl2 -41.4(4)
C76 N4 Ru2 P4 -103.6(2)
C72 N4 Ru2 P4 84.4(2)
C67 N3 Ru2 N4 -179.3(3)
C71 N3 Ru2 N4 6.5(2)
C67 N3 Ru2 P6 -95.8(3)
C71 N3 Ru2 P6 89.9(2)
C67 N3 Ru2 P5 70.2(6)
C71 N3 Ru2 P5 -104.0(5)
C67 N3 Ru2 Cl2 -7.9(3)
C71 N3 Ru2 Cl2 177.8(2)
C67 N3 Ru2 P4 74.9(3)
C71 N3 Ru2 P4 -99.3(2)
O6 P6 Ru2 N4 -156.14(11)
O5 P6 Ru2 N4 -35.79(12)
O4 P6 Ru2 N4 80.18(15)
O6 P6 Ru2 N3 126.17(11)
O5 P6 Ru2 N3 -113.48(13)
O4 P6 Ru2 N3 2.49(15)
O6 P6 Ru2 P5 -51.81(9)
O5 P6 Ru2 P5 68.53(11)
O4 P6 Ru2 P5 -175.50(13)
O6 P6 Ru2 Cl2 35.22(9)
O5 P6 Ru2 Cl2 155.57(11)
O4 P6 Ru2 Cl2 -88.46(13)
O6 P6 Ru2 P4 18.1(2)
O5 P6 Ru2 P4 138.42(17)
O4 P6 Ru2 P4 -105.61(19)
C53 P5 Ru2 N4 102.27(13)
C66 P5 Ru2 N4 -138.51(13)
C59 P5 Ru2 N4 -26.69(13)
C53 P5 Ru2 N3 -149.1(5)
C66 P5 Ru2 N3 -29.9(5)
C59 P5 Ru2 N3 81.9(5)
C53 P5 Ru2 P6 16.86(11)
C66 P5 Ru2 P6 136.08(11)
C59 P5 Ru2 P6 -112.10(11)
C53 P5 Ru2 Cl2 -70.71(11)
C66 P5 Ru2 Cl2 48.51(11)
C59 P5 Ru2 Cl2 160.33(11)
C53 P5 Ru2 P4 -153.86(11)
C66 P5 Ru2 P4 -34.64(11)
C59 P5 Ru2 P4 77.18(11)
C41 P4 Ru2 N4 -126.52(12)
C47 P4 Ru2 N4 -1.92(13)
C65 P4 Ru2 N4 115.05(12)
C41 P4 Ru2 N3 -48.80(12)
C47 P4 Ru2 N3 75.80(13)
C65 P4 Ru2 N3 -167.23(12)
C41 P4 Ru2 P6 59.46(19)
C47 P4 Ru2 P6 -175.94(17)
C65 P4 Ru2 P6 -58.97(19)
C41 P4 Ru2 P5 130.51(10)
C47 P4 Ru2 P5 -104.89(11)
C65 P4 Ru2 P5 12.09(10)
C41 P4 Ru2 Cl2 42.18(10)
C47 P4 Ru2 Cl2 166.78(11)
C65 P4 Ru2 Cl2 -76.24(10)
F22 C40 S1 O9 61.7(3)
F21 C40 S1 O9 -178.2(2)
F23 C40 S1 O9 -58.1(3)
F22 C40 S1 O7 -177.8(3)
F21 C40 S1 O7 -57.7(3)
F23 C40 S1 O7 62.4(3)
F22 C40 S1 O8 -59.2(3)
F21 C40 S1 O8 60.9(3)
F23 C40 S1 O8 -179.0(2)
F46 C80 S2 O11 58.2(4)
F45 C80 S2 O11 -179.8(3)
F44 C80 S2 O11 -61.8(3)
F46 C80 S2 O10 -179.3(4)
F45 C80 S2 O10 -57.4(4)
F44 C80 S2 O10 60.6(3)
F46 C80 S2 O12 -60.7(4)
F45 C80 S2 O12 61.3(4)
F44 C80 S2 O12 179.3(3)

loop_
_platon_squeeze_void_nr
_platon_squeeze_void_average_x
_platon_squeeze_void_average_y
_platon_squeeze_void_average_z
_platon_squeeze_void_volume
_platon_squeeze_void_count_electrons
_platon_squeeze_void_content
1 0.013 0.000 0.500 1014 129 ' '
2 0.231 0.554 0.745 16 2 ' '
3 0.769 0.446 0.255 16 2 ' '
